data_4321962
loop_
_publ_author_name
'David M. L. Goodgame'
'David A. Grachvogel'
'Izhar Hussain'
'Andrew J. P. White'
'David J. Williams'

_publ_section_title
;
 Formation of Polymeric Network Arrays by Complexes of Manganese(II) or
 Cobalt(II) with Alkane Chain Linked Bis(amide) Ligands of Biological
 Relevance
;
_journal_name_full 'Inorganic Chemistry'
_journal_page_first 2057
_journal_page_last 2063
_journal_paper_doi 10.1021/ic9812609
_journal_volume 38
_journal_year 1999
_chemical_formula_sum 'C30 H60 Br4 Mn2 N6 O6'
_chemical_formula_weight 1030.36
_chemical_name_systematic
; 
 ? 
;
_space_group_IT_number 2
_symmetry_cell_setting triclinic
_symmetry_space_group_name_Hall '-P 1'
_symmetry_space_group_name_H-M 'P -1'
_atom_sites_solution_hydrogens geom
_atom_sites_solution_primary direct
_atom_sites_solution_secondary difmap
_audit_creation_method SHELXL
_cell_angle_alpha 72.018(10)
_cell_angle_beta 85.26(2)
_cell_angle_gamma 83.69(2)
_cell_formula_units_Z 2
_cell_length_a 11.597(3)
_cell_length_b 12.652(2)
_cell_length_c 16.040(2)
_cell_measurement_reflns_used 24
_cell_measurement_temperature 293(2)
_cell_measurement_theta_max 12.55
_cell_measurement_theta_min 5.25
_cell_volume 2222.0(7)
_computing_cell_refinement 'Siemens XSCANS'
_computing_data_collection 'Siemens XSCANS'
_computing_data_reduction 'Siemens SHELXTL'
_computing_molecular_graphics 'Siemens SHELXTL'
_computing_publication_material 'Siemens SHELXTL'
_computing_structure_refinement 'SHELXL-93 (Sheldrick, 1993)'
_computing_structure_solution 'SHELXS-86 (Sheldrick, 1990)'
_diffrn_ambient_temperature 293(2)
_diffrn_measurement_device 'Siemens P4'
_diffrn_measurement_method '\w scans'
_diffrn_radiation_monochromator graphite
_diffrn_radiation_source 'fine-focus sealed tube'
_diffrn_radiation_type MoK\a
_diffrn_radiation_wavelength 0.71073
_diffrn_reflns_av_R_equivalents 0.0426
_diffrn_reflns_av_sigmaI/netI 0.0906
_diffrn_reflns_limit_h_max 12
_diffrn_reflns_limit_h_min 0
_diffrn_reflns_limit_k_max 12
_diffrn_reflns_limit_k_min -12
_diffrn_reflns_limit_l_max 17
_diffrn_reflns_limit_l_min -17
_diffrn_reflns_number 5993
_diffrn_reflns_theta_max 22.50
_diffrn_reflns_theta_min 1.77
_diffrn_standards_decay_% 14.24
_diffrn_standards_interval_count 97
_diffrn_standards_number 3
_exptl_absorpt_coefficient_mu 4.207
_exptl_absorpt_correction_T_max 0.6997
_exptl_absorpt_correction_T_min 0.2325
_exptl_absorpt_correction_type Ellipsoidal
_exptl_crystal_colour Clear
_exptl_crystal_density_diffrn 1.540
_exptl_crystal_description prisms
_exptl_crystal_F_000 1040
_exptl_crystal_size_max 0.73
_exptl_crystal_size_mid 0.73
_exptl_crystal_size_min 0.17
_refine_diff_density_max 0.661
_refine_diff_density_min -0.527
_refine_diff_density_rms 0.120
_refine_ls_extinction_method none
_refine_ls_goodness_of_fit_all 1.021
_refine_ls_goodness_of_fit_obs 1.101
_refine_ls_matrix_type full
_refine_ls_number_parameters 473
_refine_ls_number_reflns 4931
_refine_ls_number_restraints 136
_refine_ls_restrained_S_all 1.067
_refine_ls_restrained_S_obs 1.090
_refine_ls_R_factor_all 0.1200
_refine_ls_R_factor_obs 0.0657
_refine_ls_shift/esd_max 0.006
_refine_ls_shift/esd_mean 0.000
_refine_ls_structure_factor_coef Fsqd
_refine_ls_weighting_details 'w=1/[\s^2^(Fo^2^)+(0.0895P)^2^+0.0000P] where P=(Fo^2^+2Fc^2^)/3'
_refine_ls_weighting_scheme calc
_refine_ls_wR_factor_all 0.1834
_refine_ls_wR_factor_obs 0.1456
_reflns_number_observed 3537
_reflns_number_total 5658
_reflns_observed_criterion >2sigma(I)
_cod_data_source_file ic9812609_3.cif
_cod_data_source_block DMLG9804
_cod_depositor_comments
;
The following automatic conversions were performed:

'_refine_ls_weighting_scheme' value 'calc
w=1/[\s^2^(Fo^2^)+(0.0895P)^2^+0.0000P] where P=(Fo^2^+2Fc^2^)/3' was
changed to 'calc'. New tag '_refine_ls_weighting_details' was
created. The value of the new tag was set to
'w=1/[\s^2^(Fo^2^)+(0.0895P)^2^+0.0000P] where P=(Fo^2^+2Fc^2^)/3'.

Automatic conversion script
Id: cif_fix_values 3143 2015-03-26 13:38:13Z robertas 
;
_cod_original_cell_volume 2222.0(8)
_cod_database_code 4321962

loop_
_symmetry_equiv_pos_as_xyz
'x, y, z'
'-x, -y, -z'

loop_
_atom_site_aniso_label
_atom_site_aniso_U_11
_atom_site_aniso_U_22
_atom_site_aniso_U_33
_atom_site_aniso_U_23
_atom_site_aniso_U_13
_atom_site_aniso_U_12
Mn1 0.0439(9) 0.0429(10) 0.0455(9) -0.0211(8) 0.0075(7) -0.0032(8)
O1 0.054(5) 0.070(6) 0.080(6) -0.037(5) 0.019(4) -0.026(5)
C1 0.044(6) 0.049(8) 0.072(7) -0.029(6) -0.002(6) 0.003(6)
N1 0.066(7) 0.077(9) 0.067(6) -0.039(6) 0.013(5) -0.026(7)
C11 0.103(12) 0.074(11) 0.068(8) -0.024(8) 0.021(8) -0.029(9)
C12 0.118(13) 0.071(10) 0.058(8) -0.021(7) 0.006(8) -0.027(10)
C13 0.068(9) 0.084(11) 0.069(8) -0.022(8) 0.001(7) 0.006(8)
C14 0.088(10) 0.074(11) 0.062(8) -0.017(7) 0.004(7) -0.015(9)
O2 0.052(4) 0.067(6) 0.054(5) -0.033(4) 0.008(3) -0.013(4)
C2 0.067(8) 0.053(8) 0.058(7) -0.028(6) 0.025(6) -0.024(7)
N2 0.069(7) 0.093(9) 0.056(6) -0.040(6) 0.021(5) -0.012(7)
C21 0.069(9) 0.143(17) 0.054(7) -0.039(9) 0.012(7) -0.026(10)
C22 0.100(12) 0.073(11) 0.068(8) -0.027(8) 0.008(8) 0.026(9)
C23 0.088(11) 0.098(13) 0.080(9) -0.040(9) 0.007(8) 0.001(10)
C24 0.073(9) 0.073(10) 0.072(8) -0.024(8) 0.012(7) 0.004(8)
O3 0.072(6) 0.077(7) 0.070(5) -0.032(5) -0.007(4) 0.022(6)
C3 0.050(7) 0.058(8) 0.058(7) -0.024(6) 0.002(5) 0.001(7)
N3 0.075(9) 0.076(10) 0.120(10) -0.041(9) -0.014(8) -0.001(8)
C31 0.058(8) 0.065(10) 0.114(11) -0.044(9) -0.009(7) 0.017(7)
C32 0.130(17) 0.132(19) 0.100(13) -0.054(14) -0.023(12) -0.004(15)
C33 0.137(21) 0.112(21) 0.121(19) -0.055(17) -0.044(17) -0.012(18)
C34 0.128(21) 0.122(20) 0.144(20) -0.102(17) 0.012(18) -0.026(18)
O4 0.058(5) 0.074(6) 0.058(5) -0.038(5) 0.003(4) -0.006(5)
C4 0.055(7) 0.056(8) 0.043(6) -0.020(5) 0.002(5) -0.001(6)
N4 0.050(6) 0.129(11) 0.048(6) -0.039(7) 0.003(5) 0.009(7)
C41 0.063(8) 0.071(9) 0.052(6) -0.025(6) 0.009(6) -0.018(7)
C42 0.060(8) 0.157(15) 0.077(8) -0.045(9) -0.003(7) 0.020(9)
C43 0.064(9) 0.099(14) 0.095(11) -0.017(10) 0.008(8) -0.003(9)
C44 0.081(11) 0.120(16) 0.070(9) -0.013(9) 0.018(8) -0.022(11)
O5 0.074(6) 0.059(6) 0.058(5) -0.023(4) -0.003(4) 0.019(5)
C5 0.068(9) 0.040(7) 0.049(6) -0.003(5) 0.014(6) 0.002(7)
N5 0.072(9) 0.104(11) 0.092(9) -0.053(8) 0.004(7) 0.015(8)
C51 0.081(10) 0.053(9) 0.102(11) -0.030(8) 0.018(8) 0.000(8)
C52 0.085(12) 0.174(24) 0.133(16) -0.093(18) -0.023(11) 0.039(15)
C53 0.083(16) 0.096(19) 0.125(19) -0.049(16) -0.001(15) 0.009(15)
C54 0.119(19) 0.090(19) 0.127(19) -0.058(16) -0.013(17) -0.004(17)
O6 0.056(5) 0.049(5) 0.063(5) -0.020(4) 0.012(4) -0.018(4)
C6 0.037(6) 0.050(8) 0.076(8) -0.020(7) 0.016(5) -0.005(6)
N6 0.079(8) 0.052(7) 0.075(7) -0.017(6) 0.014(6) -0.029(6)
C61 0.146(16) 0.062(10) 0.063(8) -0.019(7) 0.040(9) -0.034(10)
C62 0.120(14) 0.069(11) 0.079(10) -0.019(8) -0.015(9) -0.037(10)
C63 0.107(15) 0.158(22) 0.115(15) -0.068(15) -0.015(11) -0.010(15)
C64 0.092(11) 0.150(16) 0.110(12) -0.019(11) 0.017(9) -0.018(12)
Mn2 0.0491(9) 0.0472(11) 0.0527(9) -0.0176(8) 0.0009(7) -0.0033(8)
Br1 0.0887(10) 0.0520(8) 0.0561(7) -0.0151(6) 0.0015(6) -0.0006(7)
Br2 0.0503(7) 0.0561(8) 0.0604(7) -0.0223(6) -0.0018(5) -0.0063(6)
Br3 0.0590(8) 0.0821(11) 0.0613(7) -0.0128(7) 0.0109(6) 0.0047(7)
Br4 0.0566(7) 0.0619(9) 0.0939(9) -0.0428(8) 0.0045(6) -0.0111(7)

loop_
_atom_site_label
_atom_site_type_symbol
_atom_site_fract_x
_atom_site_fract_y
_atom_site_fract_z
_atom_site_U_iso_or_equiv
_atom_site_thermal_displace_type
_atom_site_occupancy
_atom_site_calc_flag
_atom_site_refinement_flags
_atom_site_disorder_group
Mn1 Mn 0.20018(14) 0.23691(15) 0.72000(10) 0.0430(4) Uani 1 d . .
O1 O 0.2919(7) 0.3662(8) 0.7418(6) 0.065(2) Uani 1 d . .
C1 C 0.3688(10) 0.4293(11) 0.7104(8) 0.053(3) Uani 1 d . .
N1 N 0.4124(9) 0.4831(11) 0.7578(7) 0.065(3) Uani 1 d D .
H1A H 0.4598(82) 0.5365(68) 0.7304(62) 0.052(34) Uiso 1 d D .
C11 C 0.4168(14) 0.4489(14) 0.6180(9) 0.081(4) Uani 1 d . .
H11A H 0.4811(14) 0.4938(14) 0.6079(9) 0.121 Uiso 1 d R .
H11B H 0.3575(14) 0.4868(14) 0.5782(9) 0.121 Uiso 1 d R .
H11C H 0.4425(14) 0.3785(14) 0.6087(9) 0.121 Uiso 1 d R .
C12 C 0.3760(15) 0.4755(13) 0.8479(9) 0.081(4) Uani 1 d . .
H12A H 0.4437(15) 0.4567(13) 0.8831(9) 0.097 Uiso 1 calc R .
H12B H 0.3250(15) 0.4161(13) 0.8708(9) 0.097 Uiso 1 calc R .
C13 C 0.3134(13) 0.5835(14) 0.8559(9) 0.075(4) Uani 1 d . .
H13A H 0.2442(13) 0.6008(14) 0.8224(9) 0.090 Uiso 1 calc R .
H13B H 0.3633(13) 0.6434(14) 0.8310(9) 0.090 Uiso 1 calc R .
C14 C 0.2789(14) 0.5770(13) 0.9511(9) 0.076(4) Uani 1 d . .
H14A H 0.2209(14) 0.5242(13) 0.9738(9) 0.091 Uiso 1 calc R .
H14B H 0.3464(14) 0.5505(13) 0.9863(9) 0.091 Uiso 1 calc R .
O2 O 0.0823(7) 0.2531(7) 0.8288(5) 0.055(2) Uani 1 d . .
C2 C 0.0925(11) 0.2567(11) 0.9050(8) 0.057(3) Uani 1 d . .
N2 N 0.0090(10) 0.3129(11) 0.9419(7) 0.070(3) Uani 1 d D .
H2A H 0.0038(96) 0.3143(97) 0.9978(25) 0.052(31) Uiso 1 d D .
C21 C 0.1940(12) 0.2039(16) 0.9557(8) 0.086(5) Uani 1 d . .
H21A H 0.1858(12) 0.1256(16) 0.9811(8) 0.129 Uiso 1 d R .
H21B H 0.1996(12) 0.2369(16) 1.0015(8) 0.129 Uiso 1 d R .
H21C H 0.2630(12) 0.2142(16) 0.9177(8) 0.129 Uiso 1 d R .
C22 C -0.0994(14) 0.3645(14) 0.9037(9) 0.083(5) Uani 1 d . .
H22A H -0.0952(14) 0.3656(14) 0.8428(9) 0.099 Uiso 1 calc R .
H22B H -0.1089(14) 0.4413(14) 0.9046(9) 0.099 Uiso 1 calc R .
C23 C -0.2023(14) 0.3089(16) 0.9483(10) 0.087(5) Uani 1 d . .
H23A H -0.1913(14) 0.2317(16) 0.9484(10) 0.105 Uiso 1 calc R .
H23B H -0.2689(14) 0.3437(16) 0.9140(10) 0.105 Uiso 1 calc R .
C24 C -0.2309(13) 0.3103(13) 1.0416(9) 0.074(4) Uani 1 d . .
H24A H -0.2871(13) 0.2568(13) 1.0686(9) 0.089 Uiso 1 calc R .
H24B H -0.1610(13) 0.2865(13) 1.0743(9) 0.089 Uiso 1 calc R .
O3 O 0.3251(8) 0.1200(9) 0.8011(6) 0.073(3) Uani 1 d . .
C3 C 0.3930(10) 0.0395(11) 0.7996(8) 0.054(3) Uani 1 d . .
N3 N 0.4891(12) 0.0209(12) 0.8429(10) 0.088(4) Uani 1 d D .
H3A H 0.5185(88) -0.0449(43) 0.8361(67) 0.043(30) Uiso 1 d D .
C31 C 0.3701(12) -0.0441(13) 0.7547(10) 0.076(4) Uani 1 d . .
H31A H 0.3196(12) -0.0963(13) 0.7921(10) 0.115 Uiso 1 d R .
H31B H 0.4421(12) -0.0832(13) 0.7427(10) 0.115 Uiso 1 d R .
H31C H 0.3337(12) -0.0057(13) 0.7006(10) 0.115 Uiso 1 d R .
C32 C 0.5301(17) 0.0963(17) 0.8874(11) 0.116(7) Uani 1 d D .
H32A H 0.4666(17) 0.1173(17) 0.9240(11) 0.139 Uiso 0.60 calc PR 1
H32B H 0.5918(17) 0.0561(17) 0.9253(11) 0.139 Uiso 0.60 calc PR 1
H32C H 0.5311(17) 0.0603(17) 0.9495(11) 0.139 Uiso 0.40 d PR 2
H32D H 0.4783(17) 0.1631(17) 0.8769(11) 0.139 Uiso 0.40 d PR 2
C33 C 0.5737(18) 0.1992(18) 0.8246(16) 0.117(10) Uani 0.60 d PDU 1
H33A H 0.5802(18) 0.2536(18) 0.8550(16) 0.140 Uiso 0.60 calc PR 1
H33B H 0.5196(18) 0.2315(18) 0.7786(16) 0.140 Uiso 0.60 calc PR 1
C34 C 0.6909(19) 0.1707(18) 0.7850(15) 0.117(10) Uani 0.60 d PDU 1
H34A H 0.7488(19) 0.1503(18) 0.8289(15) 0.140 Uiso 0.60 calc PR 1
H34B H 0.6879(19) 0.1085(18) 0.7621(15) 0.140 Uiso 0.60 calc PR 1
C33' C 0.6508(22) 0.1268(35) 0.8512(16) 0.138(15) Uiso 0.40 d PDU 2
H33C H 0.6809(22) 0.1702(35) 0.8835(16) 0.166 Uiso 0.40 calc PR 2
H33D H 0.7028(22) 0.0597(35) 0.8568(16) 0.166 Uiso 0.40 calc PR 2
C34' C 0.6432(28) 0.1935(51) 0.7563(17) 0.126(16) Uiso 0.40 d PDU 2
H34C H 0.5861(28) 0.2571(51) 0.7506(17) 0.152 Uiso 0.40 calc PR 2
H34D H 0.6185(28) 0.1479(51) 0.7235(17) 0.152 Uiso 0.40 calc PR 2
O4 O 0.3137(7) 0.2230(8) 0.6072(5) 0.060(2) Uani 1 d . .
C4 C 0.2962(10) 0.2146(11) 0.5348(7) 0.051(3) Uani 1 d . .
N4 N 0.3838(9) 0.1834(12) 0.4861(6) 0.074(4) Uani 1 d D .
H4A H 0.3588(85) 0.2065(88) 0.4312(26) 0.046(30) Uiso 1 d D .
C41 C 0.1789(11) 0.2350(12) 0.4964(7) 0.060(3) Uani 1 d . .
H41A H 0.1828(11) 0.2070(12) 0.4469(7) 0.090 Uiso 1 d R .
H41B H 0.1555(11) 0.3135(12) 0.4779(7) 0.090 Uiso 1 d R .
H41C H 0.1234(11) 0.1971(12) 0.5401(7) 0.090 Uiso 1 d R .
C42 C 0.5017(11) 0.1697(18) 0.5098(9) 0.098(5) Uani 1 d DU .
H42A H 0.5187(11) 0.0940(18) 0.5475(9) 0.118 Uiso 1 calc R .
H42B H 0.5113(11) 0.2200(18) 0.5432(9) 0.118 Uiso 1 calc R .
C43 C 0.5861(9) 0.1914(16) 0.4330(8) 0.090(5) Uani 1 d D .
H43A H 0.5642(9) 0.1537(16) 0.3932(8) 0.108 Uiso 1 calc R .
H43B H 0.5789(9) 0.2708(16) 0.4024(8) 0.108 Uiso 1 calc R .
C44 C 0.7100(8) 0.1565(16) 0.4518(8) 0.094(5) Uani 1 d D .
H44A H 0.7191(8) 0.0758(16) 0.4752(8) 0.113 Uiso 1 calc R .
H44B H 0.7292(8) 0.1863(16) 0.4973(8) 0.113 Uiso 1 calc R .
O5 O 0.0830(8) 0.3620(8) 0.6352(5) 0.064(2) Uani 1 d . .
C5 C 0.0093(11) 0.4339(10) 0.6492(7) 0.056(3) Uani 1 d . .
N5 N -0.0985(11) 0.4373(12) 0.6287(8) 0.086(4) Uani 1 d D .
H5A H -0.1602(64) 0.4754(91) 0.6473(74) 0.060(35) Uiso 1 d D .
C51 C 0.0360(13) 0.5203(12) 0.6859(10) 0.079(4) Uani 1 d . .
H51A H -0.0313(13) 0.5419(12) 0.7179(10) 0.118 Uiso 1 d R .
H51B H 0.0585(13) 0.5839(12) 0.6390(10) 0.118 Uiso 1 d R .
H51C H 0.0986(13) 0.4918(12) 0.7246(10) 0.118 Uiso 1 d R .
C52 C -0.1416(14) 0.3569(18) 0.5931(12) 0.123(8) Uani 1 d D .
H52A H -0.0837(14) 0.3387(18) 0.5512(12) 0.147 Uiso 0.60 calc PR 1
H52B H -0.2113(14) 0.3902(18) 0.5621(12) 0.147 Uiso 0.60 calc PR 1
H52C H -0.0850(14) 0.2935(18) 0.6032(12) 0.147 Uiso 0.40 d PR 2
H52D H -0.1459(14) 0.3892(18) 0.5307(12) 0.147 Uiso 0.40 d PR 2
C53 C -0.1688(18) 0.2507(17) 0.6644(17) 0.100(8) Uani 0.60 d PDU 1
H53A H -0.1761(18) 0.1919(17) 0.6386(17) 0.119 Uiso 0.60 calc PR 1
H53B H -0.1064(18) 0.2265(17) 0.7047(17) 0.119 Uiso 0.60 calc PR 1
C54 C -0.2794(22) 0.2732(18) 0.7122(17) 0.106(9) Uani 0.60 d PDU 1
H54A H -0.3415(22) 0.2965(18) 0.6717(17) 0.127 Uiso 0.60 calc PR 1
H54B H -0.2721(22) 0.3333(18) 0.7365(17) 0.127 Uiso 0.60 calc PR 1
C53' C -0.2568(20) 0.3178(28) 0.6307(17) 0.101(11) Uiso 0.40 d PDU 2
H53C H -0.2896(20) 0.2842(28) 0.5923(17) 0.121 Uiso 0.40 calc PR 2
H53D H -0.3098(20) 0.3804(28) 0.6362(17) 0.121 Uiso 0.40 calc PR 2
C54' C -0.2406(22) 0.2332(44) 0.7197(24) 0.111(14) Uiso 0.40 d PDU 2
H54C H -0.1870(22) 0.1709(44) 0.7144(24) 0.134 Uiso 0.40 calc PR 2
H54D H -0.2089(22) 0.2670(44) 0.7585(24) 0.134 Uiso 0.40 calc PR 2
O6 O 0.1026(7) 0.1038(7) 0.7055(5) 0.056(2) Uani 1 d . .
C6 C 0.0606(10) 0.0172(11) 0.7516(8) 0.055(3) Uani 1 d . .
N6 N 0.0292(10) -0.0553(10) 0.7159(7) 0.069(3) Uani 1 d D .
H6A H -0.0023(98) -0.1120(66) 0.7570(55) 0.061(36) Uiso 1 d D .
C61 C 0.0424(17) -0.0088(13) 0.8497(9) 0.091(5) Uani 1 d . .
H61A H -0.0004(17) -0.0732(13) 0.8731(9) 0.137 Uiso 1 d R .
H61B H 0.0002(17) 0.0538(13) 0.8634(9) 0.137 Uiso 1 d R .
H61C H 0.1169(17) -0.0234(13) 0.8751(9) 0.137 Uiso 1 d R .
C62 C 0.0388(14) -0.0444(12) 0.6241(10) 0.087(5) Uani 1 d D .
H62A H 0.0908(14) 0.0124(12) 0.5950(10) 0.105 Uiso 1 calc R .
H62B H -0.0370(14) -0.0189(12) 0.6001(10) 0.105 Uiso 1 calc R .
C63 C 0.0820(11) -0.1491(15) 0.6032(12) 0.120(7) Uani 1 d D .
H63A H 0.0325(11) -0.2069(15) 0.6353(12) 0.144 Uiso 1 calc R .
H63B H 0.0739(11) -0.1368(15) 0.5412(12) 0.144 Uiso 1 calc R .
C64 C 0.2047(11) -0.1911(17) 0.6236(9) 0.123(7) Uani 1 d DU .
H64A H 0.2258(11) -0.1649(17) 0.6706(9) 0.148 Uiso 1 calc R .
H64B H 0.2099(11) -0.2720(17) 0.6450(9) 0.148 Uiso 1 calc R .
Mn2 Mn 0.71967(15) 0.7293(2) 0.79498(11) 0.0494(4) Uani 1 d . .
Br1 Br 0.70400(13) 0.91613(12) 0.67941(8) 0.0666(4) Uani 1 d . .
Br2 Br 0.92594(10) 0.69215(11) 0.84381(8) 0.0545(3) Uani 1 d . .
Br3 Br 0.57623(12) 0.73355(14) 0.91690(8) 0.0712(4) Uani 1 d . .
Br4 Br 0.68213(11) 0.58636(12) 0.72290(10) 0.0664(4) Uani 1 d . .

loop_
_atom_type_symbol
_atom_type_description
_atom_type_scat_dispersion_real
_atom_type_scat_dispersion_imag
_atom_type_scat_source
C C 0.0033 0.0016 'International Tables Vol C Tables 4.2.6.8 and 6.1.1.4'
H H 0.0000 0.0000 'International Tables Vol C Tables 4.2.6.8 and 6.1.1.4'
N N 0.0061 0.0033 'International Tables Vol C Tables 4.2.6.8 and 6.1.1.4'
O O 0.0106 0.0060 'International Tables Vol C Tables 4.2.6.8 and 6.1.1.4'
Br Br -0.2901 2.4595 'International Tables Vol C Tables 4.2.6.8 and 6.1.1.4'
Mn Mn 0.3368 0.7283 'International Tables Vol C Tables 4.2.6.8 and 6.1.1.4'

loop_
_geom_angle_atom_site_label_1
_geom_angle_atom_site_label_2
_geom_angle_atom_site_label_3
_geom_angle
_geom_angle_site_symmetry_1
_geom_angle_site_symmetry_3
_geom_angle_publ_flag
O3 Mn1 O5 176.3(4) . . ?
O3 Mn1 O2 95.1(3) . . ?
O5 Mn1 O2 86.8(3) . . ?
O3 Mn1 O1 86.1(4) . . ?
O5 Mn1 O1 90.8(4) . . ?
O2 Mn1 O1 86.5(3) . . ?
O3 Mn1 O4 86.9(3) . . ?
O5 Mn1 O4 91.3(3) . . ?
O2 Mn1 O4 177.9(3) . . ?
O1 Mn1 O4 94.3(3) . . ?
O3 Mn1 O6 93.1(4) . . ?
O5 Mn1 O6 90.1(3) . . ?
O2 Mn1 O6 90.4(3) . . ?
O1 Mn1 O6 176.8(3) . . ?
O4 Mn1 O6 88.8(3) . . ?
C1 O1 Mn1 143.2(7) . . ?
O1 C1 N1 120.9(11) . . ?
O1 C1 C11 122.0(11) . . ?
N1 C1 C11 117.1(12) . . ?
C1 N1 C12 124.9(12) . . ?
N1 C12 C13 112.0(13) . . ?
C12 C13 C14 112.1(13) . . ?
C24 C14 C13 111.0(13) 2_567 . ?
C2 O2 Mn1 135.9(7) . . ?
O2 C2 N2 119.5(13) . . ?
O2 C2 C21 122.5(11) . . ?
N2 C2 C21 117.9(11) . . ?
C2 N2 C22 125.4(11) . . ?
N2 C22 C23 114.4(14) . . ?
C22 C23 C24 116.4(14) . . ?
C14 C24 C23 113.8(13) 2_567 . ?
C3 O3 Mn1 139.8(8) . . ?
O3 C3 N3 118.9(12) . . ?
O3 C3 C31 123.3(11) . . ?
N3 C3 C31 117.7(12) . . ?
C3 N3 C32 125.8(14) . . ?
C33 C32 N3 113.0(15) . . ?
N3 C32 C33' 109.7(19) . . ?
C32 C33 C34 109.5(13) . . ?
C54 C34 C33 106.6(13) 1_655 . ?
C34' C33' C32 108.2(13) . . ?
C33' C34' C54' 109.8(15) . 1_655 ?
C4 O4 Mn1 133.7(7) . . ?
O4 C4 N4 120.1(11) . . ?
O4 C4 C41 124.3(10) . . ?
N4 C4 C41 115.7(9) . . ?
C4 N4 C42 122.5(10) . . ?
N4 C42 C43 113.2(10) . . ?
C44 C43 C42 116.5(10) . . ?
C43 C44 C64 116.2(10) . 2_656 ?
C5 O5 Mn1 132.3(8) . . ?
O5 C5 N5 120.1(13) . . ?
O5 C5 C51 123.4(13) . . ?
N5 C5 C51 116.5(12) . . ?
C5 N5 C52 124.2(12) . . ?
N5 C52 C53' 115.6(18) . . ?
N5 C52 C53 111.9(16) . . ?
C54 C53 C52 108.7(12) . . ?
C53 C54 C34 110.7(14) . 1_455 ?
C52 C53' C54' 108.7(13) . . ?
C34' C54' C53' 108.1(14) 1_455 . ?
C6 O6 Mn1 139.5(8) . . ?
O6 C6 N6 120.8(11) . . ?
O6 C6 C61 121.8(12) . . ?
N6 C6 C61 117.4(12) . . ?
C6 N6 C62 125.4(12) . . ?
N6 C62 C63 114.4(13) . . ?
C64 C63 C62 115.9(12) . . ?
C44 C64 C63 114.5(11) 2_656 . ?
Br3 Mn2 Br1 108.87(8) . . ?
Br3 Mn2 Br4 111.98(9) . . ?
Br1 Mn2 Br4 107.04(8) . . ?
Br3 Mn2 Br2 112.25(8) . . ?
Br1 Mn2 Br2 107.44(8) . . ?
Br4 Mn2 Br2 109.03(8) . . ?

loop_
_geom_bond_atom_site_label_1
_geom_bond_atom_site_label_2
_geom_bond_distance
_geom_bond_site_symmetry_2
_geom_bond_publ_flag
Mn1 O3 2.152(9) . ?
Mn1 O5 2.169(9) . ?
Mn1 O2 2.173(7) . ?
Mn1 O1 2.174(9) . ?
Mn1 O4 2.188(7) . ?
Mn1 O6 2.208(8) . ?
O1 C1 1.232(15) . ?
C1 N1 1.32(2) . ?
C1 C11 1.49(2) . ?
N1 C12 1.45(2) . ?
C12 C13 1.51(2) . ?
C13 C14 1.53(2) . ?
C14 C24 1.51(2) 2_567 ?
O2 C2 1.253(13) . ?
C2 N2 1.34(2) . ?
C2 C21 1.46(2) . ?
N2 C22 1.44(2) . ?
C22 C23 1.47(2) . ?
C23 C24 1.51(2) . ?
C24 C14 1.51(2) 2_567 ?
O3 C3 1.223(15) . ?
C3 N3 1.32(2) . ?
C3 C31 1.51(2) . ?
N3 C32 1.49(2) . ?
C32 C33 1.488(10) . ?
C32 C33' 1.513(10) . ?
C33 C34 1.507(10) . ?
C34 C54 1.503(10) 1_655 ?
C33' C34' 1.500(10) . ?
C34' C54' 1.500(10) 1_655 ?
O4 C4 1.234(12) . ?
C4 N4 1.331(14) . ?
C4 C41 1.50(2) . ?
N4 C42 1.43(2) . ?
C42 C43 1.485(9) . ?
C43 C44 1.483(9) . ?
C44 C64 1.485(9) 2_656 ?
O5 C5 1.239(14) . ?
C5 N5 1.31(2) . ?
C5 C51 1.46(2) . ?
N5 C52 1.46(2) . ?
C52 C53' 1.490(10) . ?
C52 C53 1.516(10) . ?
C53 C54 1.485(10) . ?
C54 C34 1.503(10) 1_455 ?
C53' C54' 1.508(10) . ?
C54' C34' 1.500(10) 1_455 ?
O6 C6 1.242(15) . ?
C6 N6 1.32(2) . ?
C6 C61 1.51(2) . ?
N6 C62 1.43(2) . ?
C62 C63 1.489(9) . ?
C63 C64 1.489(9) . ?
C64 C44 1.485(9) 2_656 ?
Mn2 Br3 2.470(2) . ?
Mn2 Br1 2.512(2) . ?
Mn2 Br4 2.519(2) . ?
Mn2 Br2 2.528(2) . ?
